data_4111052
loop_
_publ_author_name
'Junhong Mao'
'Sujoy Mukherjee'
'Yong Zhang'
'Rong Cao'
'John M. Sanders'
'Yongcheng Song'
'Yonghui Zhang'
'Gary A. Meints'
'Yi Gui Gao'
'Dushyant Mukkamala'
'Michael P. Hudock'
'Eric Oldfield'

_publ_contact_author
; 
Eric Oldfield
Department of Chemistry
University of Illinois
600 South Mathews Avenue 
Urbana, Illinois  61801 
USA 
;
_publ_contact_author_email eo@chad.scs.uiuc.edu
_publ_contact_author_fax '1  217 244 0997'
_publ_contact_author_phone '1  217 333 3374'
_publ_section_title
;
 Solid-State NMR, Crystallographic, and Computational Investigation of
 Bisphosphonates and Farnesyl Diphosphate Synthase-Bisphosphonate
 Complexes
;
_journal_name_full 'Journal of the American Chemical Society'
_journal_page_first 14485
_journal_page_last 14497
_journal_paper_doi 10.1021/ja061737c
_journal_volume 128
_journal_year 2006
_chemical_formula_moiety 'C4 H9 N3 O7 P2'
_chemical_formula_sum 'C4 H9 N3 O7 P2'
_chemical_formula_weight 273.08
_chemical_name_systematic
; 
? 
;
_space_group_IT_number 14
_symmetry_cell_setting monoclinic
_symmetry_space_group_name_Hall '-P 2ybc'
_symmetry_space_group_name_H-M 'P 1 21/c 1'
_atom_sites_solution_hydrogens geom
_atom_sites_solution_primary direct
_atom_sites_solution_secondary difmap
_audit_creation_method SHELXL-97
_audit_update_record
; 
2004/04/14, text and data added, JM 
;
_cell_angle_alpha 90.00
_cell_angle_beta 103.647(7)
_cell_angle_gamma 90.00
_cell_formula_units_Z 4
_cell_length_a 7.524(3)
_cell_length_b 13.975(5)
_cell_length_c 9.437(4)
_cell_measurement_reflns_used 969
_cell_measurement_temperature 193(2)
_cell_measurement_theta_max 28.20
_cell_measurement_theta_min 2.66
_cell_volume 964.3(7)
_computing_cell_refinement 'SAINT V6.22 (Bruker, 2001)'
_computing_data_collection 'SMART V5.625 (Bruker, 2001)'
_computing_data_reduction 'SAINT V6.22 (Bruker, 2001)'
_computing_molecular_graphics 'SHELXTL V6.10 (Bruker, 2001)'
_computing_publication_material 'CIFTAB (Sheldrick, 2001)'
_computing_structure_refinement 'SHELXTL V6.10 (Bruker, 2001)'
_computing_structure_solution 'SHELXTL V6.10 (Bruker, 2001)'
_diffrn_ambient_temperature 193(2)
_diffrn_measured_fraction_theta_full 0.992
_diffrn_measured_fraction_theta_max 0.992
_diffrn_measurement_device 'Siemens Platform/CCD'
_diffrn_measurement_method 'profile data from \w scans'
_diffrn_radiation_monochromator graphite
_diffrn_radiation_source 'normal-focus sealed tube'
_diffrn_radiation_type MoK\a
_diffrn_radiation_wavelength 0.71073
_diffrn_radiation_wavelength_id p07xas
_diffrn_reflns_av_R_equivalents 0.0359
_diffrn_reflns_av_sigmaI/netI 0.0351
_diffrn_reflns_limit_h_max 9
_diffrn_reflns_limit_h_min -8
_diffrn_reflns_limit_k_max 18
_diffrn_reflns_limit_k_min -18
_diffrn_reflns_limit_l_max 12
_diffrn_reflns_limit_l_min -12
_diffrn_reflns_number 10242
_diffrn_reflns_theta_full 28.32
_diffrn_reflns_theta_max 28.32
_diffrn_reflns_theta_min 2.66
_diffrn_standards_decay_% 4.5
_diffrn_standards_interval_time 276
_diffrn_standards_number 82
_exptl_absorpt_coefficient_mu 0.480
_exptl_absorpt_correction_T_max 0.9722
_exptl_absorpt_correction_T_min 0.8818
_exptl_absorpt_correction_type integration
_exptl_absorpt_process_details '(Bruker, 2001)'
_exptl_crystal_colour colorless
_exptl_crystal_density_diffrn 1.881
_exptl_crystal_description tabular
_exptl_crystal_F_000 560
_exptl_crystal_id p07xas
_exptl_crystal_preparation
; 
The data crystal was mounted using oil (Parantone-N, Exxon) to a 
0.3 mm cryo-loop (Hampton Research) with the (0 1 1) scattering planes 
roughly normal to the spindle axis. 
;
_exptl_crystal_size_max 0.32
_exptl_crystal_size_mid 0.20
_exptl_crystal_size_min 0.07
_refine_diff_density_max 0.452
_refine_diff_density_min -0.460
_refine_diff_density_rms 0.081
_refine_ls_extinction_method none
_refine_ls_goodness_of_fit_ref 1.036
_refine_ls_hydrogen_treatment refxyz
_refine_ls_matrix_type full
_refine_ls_number_parameters 158
_refine_ls_number_reflns 2385
_refine_ls_number_restraints 3
_refine_ls_restrained_S_all 1.036
_refine_ls_R_factor_all 0.0440
_refine_ls_R_factor_gt 0.0345
_refine_ls_shift/su_max 0.000
_refine_ls_shift/su_mean 0.000
_refine_ls_structure_factor_coef Fsqd
_refine_ls_weighting_details 'calc w=1/[\s^2^(Fo^2^)+(0.0553P)^2^+0.3902P] where P=(Fo^2^+2Fc^2^)/3'
_refine_ls_weighting_scheme calc
_refine_ls_wR_factor_gt 0.0893
_refine_ls_wR_factor_ref 0.0943
_reflns_number_gt 2019
_reflns_number_total 2385
_reflns_threshold_expression >2sigma(I)
_cod_data_source_file ja061737csi20060313_054959.cif
_cod_data_source_block p07xas
_cod_original_sg_symbol_H-M 'P 21/c'
_cod_database_code 4111052

loop_
_symmetry_equiv_pos_as_xyz
'x, y, z'
'-x, y+1/2, -z+1/2'
'-x, -y, -z'
'x, -y-1/2, z-1/2'

loop_
_atom_site_label
_atom_site_type_symbol
_atom_site_fract_x
_atom_site_fract_y
_atom_site_fract_z
_atom_site_U_iso_or_equiv
_atom_site_adp_type
_atom_site_occupancy
_atom_site_symmetry_multiplicity
_atom_site_calc_flag
_atom_site_refinement_flags
P1 P 1.15965(6) 0.21326(3) 0.72160(5) 0.01442(13) Uani 1 1 d .
P2 P 0.74189(6) 0.22308(3) 0.69170(5) 0.01312(13) Uani 1 1 d .
O1 O 1.15718(18) 0.29460(9) 0.61192(14) 0.0188(3) Uani 1 1 d D
H1O H 1.173(3) 0.2774(16) 0.532(2) 0.028 Uiso 1 1 d D
O2 O 1.19039(19) 0.25381(11) 0.87089(14) 0.0251(3) Uani 1 1 d .
O3 O 1.29556(18) 0.13444(10) 0.70180(16) 0.0235(3) Uani 1 1 d D
H3O H 1.393(3) 0.1477(18) 0.677(3) 0.035 Uiso 1 1 d D
O4 O 0.57521(17) 0.16841(9) 0.61188(13) 0.0183(3) Uani 1 1 d .
O5 O 0.75326(18) 0.24618(10) 0.84826(13) 0.0198(3) Uani 1 1 d .
O6 O 0.75915(18) 0.31991(9) 0.61131(14) 0.0189(3) Uani 1 1 d D
H6O H 0.755(3) 0.3113(17) 0.5220(19) 0.028 Uiso 1 1 d D
O7 O 0.91491(17) 0.11243(9) 0.52855(13) 0.0166(3) Uani 1 1 d .
H7 H 0.8760 0.1565 0.4687 0.025 Uiso 1 1 calc R
N1 N 0.7946(2) 0.00346(10) 0.74973(16) 0.0157(3) Uani 1 1 d .
N2 N 0.6842(2) 0.00516(11) 0.84626(17) 0.0202(3) Uani 1 1 d .
N3 N 0.5634(2) -0.08034(11) 0.65117(19) 0.0227(4) Uani 1 1 d .
H3N H 0.497(4) -0.1206(19) 0.590(3) 0.034 Uiso 1 1 d .
C1 C 0.9404(2) 0.14861(11) 0.67424(18) 0.0128(3) Uani 1 1 d .
C2 C 0.9619(2) 0.06032(12) 0.77511(19) 0.0173(4) Uani 1 1 d .
H2A H 1.0631 0.0199 0.7583 0.021 Uiso 1 1 calc R
H2B H 0.9944 0.0817 0.8780 0.021 Uiso 1 1 calc R
C3 C 0.5444(3) -0.04724(13) 0.7823(2) 0.0229(4) Uani 1 1 d .
H3 H 0.4423 -0.0605 0.8222 0.028 Uiso 1 1 calc R
C4 C 0.7229(3) -0.04801(12) 0.63396(19) 0.0187(4) Uani 1 1 d .
H4 H 0.7752 -0.0598 0.5533 0.022 Uiso 1 1 calc R

loop_
_atom_site_aniso_label
_atom_site_aniso_U_11
_atom_site_aniso_U_22
_atom_site_aniso_U_33
_atom_site_aniso_U_23
_atom_site_aniso_U_13
_atom_site_aniso_U_12
P1 0.0137(2) 0.0181(2) 0.0121(2) -0.00065(15) 0.00439(17) -0.00323(16)
P2 0.0128(2) 0.0162(2) 0.0110(2) -0.00113(15) 0.00403(16) -0.00047(15)
O1 0.0251(7) 0.0193(6) 0.0143(6) -0.0004(5) 0.0096(5) -0.0029(5)
O2 0.0289(8) 0.0342(8) 0.0131(6) -0.0042(5) 0.0066(6) -0.0135(6)
O3 0.0137(7) 0.0241(7) 0.0352(8) 0.0038(6) 0.0107(6) 0.0004(5)
O4 0.0129(6) 0.0254(6) 0.0167(6) -0.0033(5) 0.0035(5) -0.0017(5)
O5 0.0224(7) 0.0258(6) 0.0128(6) -0.0037(5) 0.0075(5) -0.0027(5)
O6 0.0240(7) 0.0174(6) 0.0167(6) 0.0018(5) 0.0075(5) 0.0018(5)
O7 0.0216(7) 0.0166(6) 0.0116(6) -0.0022(5) 0.0040(5) 0.0011(5)
N1 0.0175(8) 0.0148(7) 0.0155(7) 0.0011(5) 0.0055(6) -0.0010(5)
N2 0.0231(8) 0.0193(7) 0.0211(8) 0.0001(6) 0.0106(6) -0.0029(6)
N3 0.0210(8) 0.0175(7) 0.0263(8) -0.0022(6) -0.0011(6) -0.0030(6)
C1 0.0134(8) 0.0150(7) 0.0107(7) -0.0010(6) 0.0042(6) -0.0008(6)
C2 0.0151(9) 0.0185(8) 0.0178(8) 0.0030(6) 0.0026(7) -0.0019(6)
C3 0.0209(10) 0.0189(9) 0.0305(10) 0.0020(7) 0.0090(8) -0.0015(7)
C4 0.0239(10) 0.0154(8) 0.0164(8) 0.0002(6) 0.0036(7) 0.0006(7)

loop_
_atom_type_symbol
_atom_type_description
_atom_type_scat_dispersion_real
_atom_type_scat_dispersion_imag
_atom_type_scat_source
C C 0.0033 0.0016 'International Tables Vol C Tables 4.2.6.8 and 6.1.1.4'
H H 0.0000 0.0000 'International Tables Vol C Tables 4.2.6.8 and 6.1.1.4'
N N 0.0061 0.0033 'International Tables Vol C Tables 4.2.6.8 and 6.1.1.4'
O O 0.0106 0.0060 'International Tables Vol C Tables 4.2.6.8 and 6.1.1.4'
P P 0.1023 0.0942 'International Tables Vol C Tables 4.2.6.8 and 6.1.1.4'

loop_
_exptl_crystal_face_index_h
_exptl_crystal_face_index_k
_exptl_crystal_face_index_l
_exptl_crystal_face_perp_dist
1.00 0.00 0.00 0.0450
-1.00 0.00 0.00 0.0450
0.00 0.00 -1.00 0.1900
1.00 -1.00 0.00 0.0350
-1.00 1.00 0.00 0.0350
0.00 -1.00 0.00 0.1000
0.00 1.00 0.00 0.1000
0.00 1.00 1.00 0.1200

loop_
_geom_angle_atom_site_label_1
_geom_angle_atom_site_label_2
_geom_angle_atom_site_label_3
_geom_angle
O2 P1 O1 109.37(8)
O2 P1 O3 115.32(9)
O1 P1 O3 110.47(8)
O2 P1 C1 110.35(8)
O1 P1 C1 109.40(8)
O3 P1 C1 101.62(8)
O5 P2 O4 116.72(7)
O5 P2 O6 107.40(8)
O4 P2 O6 110.39(8)
O5 P2 C1 110.40(8)
O4 P2 C1 105.24(8)
O6 P2 C1 106.23(7)
P1 O1 H1O 114.8(16)
P1 O3 H3O 121.5(18)
P2 O6 H6O 111.8(16)
C1 O7 H7 109.5
C4 N1 N2 111.61(15)
C4 N1 C2 127.14(15)
N2 N1 C2 121.06(14)
C3 N2 N1 103.37(15)
C4 N3 C3 106.74(16)
C4 N3 H3N 122.1(17)
C3 N3 H3N 130.7(17)
O7 C1 C2 106.28(13)
O7 C1 P1 108.38(11)
C2 C1 P1 106.59(11)
O7 C1 P2 110.69(11)
C2 C1 P2 111.21(12)
P1 C1 P2 113.35(9)
N1 C2 C1 111.93(14)
N1 C2 H2A 109.2
C1 C2 H2A 109.2
N1 C2 H2B 109.2
C1 C2 H2B 109.2
H2A C2 H2B 107.9
N2 C3 N3 111.39(17)
N2 C3 H3 124.3
N3 C3 H3 124.3
N1 C4 N3 106.88(16)
N1 C4 H4 126.6
N3 C4 H4 126.6

loop_
_geom_bond_atom_site_label_1
_geom_bond_atom_site_label_2
_geom_bond_distance
P1 O2 1.4852(14)
P1 O1 1.5345(13)
P1 O3 1.5441(14)
P1 C1 1.8408(18)
P2 O5 1.4950(14)
P2 O4 1.5093(13)
P2 O6 1.5717(14)
P2 C1 1.8596(18)
O1 H1O 0.828(16)
O3 H3O 0.839(16)
O6 H6O 0.845(16)
O7 C1 1.435(2)
O7 H7 0.8400
N1 C4 1.313(2)
N1 N2 1.370(2)
N1 C2 1.459(2)
N2 C3 1.307(2)
N3 C4 1.328(3)
N3 C3 1.360(3)
N3 H3N 0.87(3)
C1 C2 1.543(2)
C2 H2A 0.9900
C2 H2B 0.9900
C3 H3 0.9500
C4 H4 0.9500

loop_
_geom_hbond_atom_site_label_D
_geom_hbond_atom_site_label_H
_geom_hbond_atom_site_label_A
_geom_hbond_distance_DH
_geom_hbond_distance_HA
_geom_hbond_distance_DA
_geom_hbond_angle_DHA
_geom_hbond_site_symmetry_A
O1 H1O O2 0.828(16) 1.615(17) 2.442(2) 177(3) 4_565
O3 H3O O4 0.839(16) 1.657(17) 2.493(2) 174(3) 1_655
O6 H6O O5 0.845(16) 1.823(17) 2.639(2) 162(2) 4_565
O7 H7 O5 0.84 1.87 2.7022(19) 170.1 4_565
N3 H3N O4 0.87(3) 1.97(3) 2.747(2) 147(2) 3_656

loop_
_geom_torsion_atom_site_label_1
_geom_torsion_atom_site_label_2
_geom_torsion_atom_site_label_3
_geom_torsion_atom_site_label_4
_geom_torsion
C4 N1 N2 C3 -0.2(2)
C2 N1 N2 C3 175.20(15)
O2 P1 C1 O7 178.87(11)
O1 P1 C1 O7 58.49(13)
O3 P1 C1 O7 -58.32(12)
O2 P1 C1 C2 -67.11(13)
O1 P1 C1 C2 172.52(11)
O3 P1 C1 C2 55.71(13)
O2 P1 C1 P2 55.56(11)
O1 P1 C1 P2 -64.81(11)
O3 P1 C1 P2 178.38(9)
O5 P2 C1 O7 170.04(10)
O4 P2 C1 O7 43.28(12)
O6 P2 C1 O7 -73.82(12)
O5 P2 C1 C2 52.13(13)
O4 P2 C1 C2 -74.63(13)
O6 P2 C1 C2 168.27(11)
O5 P2 C1 P1 -67.94(11)
O4 P2 C1 P1 165.30(8)
O6 P2 C1 P1 48.20(11)
C4 N1 C2 C1 69.1(2)
N2 N1 C2 C1 -105.48(18)
O7 C1 C2 N1 -65.51(17)
P1 C1 C2 N1 179.04(12)
P2 C1 C2 N1 55.04(17)
N1 N2 C3 N3 -0.4(2)
C4 N3 C3 N2 0.7(2)
N2 N1 C4 N3 0.6(2)
C2 N1 C4 N3 -174.40(15)
C3 N3 C4 N1 -0.8(2)
